data_1566932
loop_
_publ_author_name
'Graziano, Brendan J.'
'Scott, Thais R.'
'Vollmer, Matthew V.'
'Dorantes, Michael J.'
'Young, Jr, Victor G'
'Bill, Eckhard'
'Gagliardi, Laura'
'Lu, Connie C.'

_publ_section_title
;
 One-electron bonds in copper-aluminum and copper-gallium complexes.
;
_journal_issue 22
_journal_name_full 'Chemical science'
_journal_page_first 6525
_journal_page_last 6531
_journal_paper_doi 10.1039/d2sc01998a
_journal_volume 13
_journal_year 2022
_chemical_formula_moiety 'C32 H12 B F24, C16 H24 Cu'
_chemical_formula_sum 'C48 H36 B Cu F24'
_chemical_formula_weight 1143.22
_chemical_name_common '[Cu(COD)2]BArF24'
_chemical_name_systematic '[Cu(COD)2]BArF24'
_chemical_properties_physical Air-sensitive,Moisture-sensitive,Light-sensitive,Photo-sensitive
_space_group_crystal_system orthorhombic
_space_group_IT_number 61
_space_group_name_Hall '-P 2ac 2ab'
_space_group_name_H-M_alt 'P b c a'
_atom_sites_solution_hydrogens geom
_audit_creation_method SHELXL-2018/3
_audit_update_record
;
2021-04-08 deposited with the CCDC.	2022-05-05 downloaded from the CCDC.
;
_cell_angle_alpha 90
_cell_angle_beta 90
_cell_angle_gamma 90
_cell_formula_units_Z 8
_cell_length_a 18.0783(8)
_cell_length_b 19.0664(8)
_cell_length_c 27.2154(11)
_cell_measurement_reflns_used 9981
_cell_measurement_temperature 125(2)
_cell_measurement_theta_max 25.71
_cell_measurement_theta_min 2.16
_cell_volume 9380.8(7)
_computing_cell_refinement 'SAINT, Bruker'
_computing_data_collection 'APEX3, Bruker'
_computing_data_reduction 'SAINT, Bruker'
_computing_molecular_graphics 'Shelxle-(Rev. 825) (Huebschle, C. B.,2011)'
_computing_structure_refinement 'SHELXL-2018/3 (Sheldrick, 2018)'
_computing_structure_solution 'SHELXT 2014/5 (Sheldrick, 2014)'
_diffrn_ambient_temperature 125(2)
_diffrn_measured_fraction_theta_full 1.000
_diffrn_measured_fraction_theta_max 0.994
_diffrn_measurement_device_type '\f and \w scans'
_diffrn_radiation_type MoK\a
_diffrn_radiation_wavelength 0.71073
_diffrn_reflns_av_R_equivalents 0.0518
_diffrn_reflns_av_unetI/netI 0.0494
_diffrn_reflns_Laue_measured_fraction_full 1.000
_diffrn_reflns_Laue_measured_fraction_max 0.994
_diffrn_reflns_limit_h_max 23
_diffrn_reflns_limit_h_min -23
_diffrn_reflns_limit_k_max 24
_diffrn_reflns_limit_k_min -23
_diffrn_reflns_limit_l_max 34
_diffrn_reflns_limit_l_min -34
_diffrn_reflns_number 63016
_diffrn_reflns_point_group_measured_fraction_full 1.000
_diffrn_reflns_point_group_measured_fraction_max 0.994
_diffrn_reflns_theta_full 25.242
_diffrn_reflns_theta_max 27.209
_diffrn_reflns_theta_min 2.136
_diffrn_source 'micro-focus sealed tube'
_exptl_absorpt_coefficient_mu 0.597
_exptl_absorpt_correction_type multi-scan
_exptl_absorpt_process_details 'SADABS, R. Blessing, 1995'
_exptl_crystal_colour colorless
_exptl_crystal_density_diffrn 1.619
_exptl_crystal_description block
_exptl_crystal_F_000 4592
_exptl_crystal_recrystallization_method 'Re-crystallisation from solvent: Diethyl ether/hexanes'
_exptl_crystal_size_max 0.12
_exptl_crystal_size_mid 0.12
_exptl_crystal_size_min 0.10
_exptl_transmission_factor_max 0.9420
_exptl_transmission_factor_min 0.9309
_refine_diff_density_max 1.542
_refine_diff_density_min -0.641
_refine_diff_density_rms 0.087
_refine_ls_extinction_method none
_refine_ls_goodness_of_fit_ref 1.034
_refine_ls_hydrogen_treatment constr
_refine_ls_matrix_type full
_refine_ls_number_parameters 727
_refine_ls_number_reflns 10399
_refine_ls_number_restraints 83
_refine_ls_restrained_S_all 1.045
_refine_ls_R_factor_all 0.1053
_refine_ls_R_factor_gt 0.0682
_refine_ls_shift/su_max 0.003
_refine_ls_shift/su_mean 0.000
_refine_ls_structure_factor_coef Fsqd
_refine_ls_weighting_details 'w=1/[\s^2^(Fo^2^)+(0.0812P)^2^+29.1683P] where P=(Fo^2^+2Fc^2^)/3'
_refine_ls_weighting_scheme calc
_refine_ls_wR_factor_gt 0.1810
_refine_ls_wR_factor_ref 0.2119
_reflns_Friedel_coverage 0.000
_reflns_number_gt 6965
_reflns_number_total 10399
_reflns_threshold_expression 'I > 2\s(I)'
_cod_data_source_file d2sc01998a2.cif
_cod_data_source_block 21043_a
_cod_depositor_comments 'Adding full bibliography for 1566932--1566937.cif.'
_cod_database_code 1566932
_shelx_shelxl_version_number 2018/3
_shelx_space_group_comment
;
The symmetry employed for this shelxl refinement is uniquely defined
by the following loop, which should always be used as a source of
symmetry information in preference to the above space-group names.
They are only intended as comments.
;
_shelx_estimated_absorpt_t_min 0.767
_shelx_estimated_absorpt_t_max 0.949

loop_
_space_group_symop_operation_xyz
'x, y, z'
'-x+1/2, -y, z+1/2'
'-x, y+1/2, -z+1/2'
'x+1/2, -y+1/2, -z'
'-x, -y, -z'
'x-1/2, y, -z-1/2'
'x, -y-1/2, z-1/2'
'-x-1/2, y-1/2, z'

loop_
_atom_site_label
_atom_site_type_symbol
_atom_site_fract_x
_atom_site_fract_y
_atom_site_fract_z
_atom_site_U_iso_or_equiv
_atom_site_adp_type
_atom_site_occupancy
_atom_site_site_symmetry_order
_atom_site_calc_flag
_atom_site_refinement_flags_posn
_atom_site_refinement_flags_adp
_atom_site_refinement_flags_occupancy
_atom_site_disorder_assembly
_atom_site_disorder_group
Cu1 Cu 0.78297(3) 0.89587(3) 0.58195(2) 0.03806(16) Uani 1 1 d . . . . .
B1 B 0.7264(2) 0.7474(2) 0.33015(15) 0.0281(9) Uani 1 1 d . . . . .
F4 F 0.8734(2) 1.03906(14) 0.36564(11) 0.0628(9) Uani 1 1 d . . . . .
F5 F 0.91364(19) 0.96286(17) 0.41625(11) 0.0635(9) Uani 1 1 d . . . . .
F6 F 0.79860(18) 0.98708(17) 0.41389(11) 0.0605(8) Uani 1 1 d . . . . .
F7 F 0.85029(18) 0.44138(13) 0.29965(10) 0.0539(7) Uani 1 1 d . . . . .
F8 F 0.75683(14) 0.48613(13) 0.26196(9) 0.0403(6) Uani 1 1 d . . . . .
F9 F 0.86695(15) 0.51256(14) 0.24005(9) 0.0476(7) Uani 1 1 d . . . . .
F10 F 0.97097(18) 0.56771(16) 0.43133(11) 0.0619(9) Uani 1 1 d . . . . .
F11 F 0.89159(19) 0.6318(2) 0.46801(10) 0.0733(10) Uani 1 1 d . . . . .
F12 F 0.97410(18) 0.67920(16) 0.42367(12) 0.0658(9) Uani 1 1 d . . . . .
F13 F 0.50875(15) 0.58369(14) 0.29511(10) 0.0507(7) Uani 1 1 d . . . . .
F14 F 0.50505(17) 0.58005(15) 0.21663(11) 0.0562(8) Uani 1 1 d . . . . .
F15 F 0.43303(14) 0.64960(14) 0.25536(12) 0.0517(7) Uani 1 1 d . . . . .
C17 C 0.7841(2) 0.8133(2) 0.32260(13) 0.0277(8) Uani 1 1 d . . . . .
C18 C 0.8291(2) 0.8146(2) 0.28079(14) 0.0296(8) Uani 1 1 d . . . . .
H18 H 0.824373 0.777904 0.257352 0.035 Uiso 1 1 calc R U . . .
F19 F 0.51993(15) 0.91799(14) 0.38471(10) 0.0496(7) Uani 1 1 d . . . . .
C19 C 0.8804(2) 0.8672(2) 0.27223(14) 0.0325(8) Uani 1 1 d . . . . .
F20 F 0.5278(3) 0.9187(2) 0.46321(13) 0.0993(15) Uani 1 1 d . . . . .
C20 C 0.8900(2) 0.9209(2) 0.30600(15) 0.0349(9) Uani 1 1 d . . . . .
H20 H 0.925048 0.957105 0.300400 0.042 Uiso 1 1 calc R U . . .
F21 F 0.4511(2) 0.8546(2) 0.42856(17) 0.0910(13) Uani 1 1 d . . . . .
C21 C 0.8472(2) 0.9203(2) 0.34794(15) 0.0330(8) Uani 1 1 d . . . . .
C22 C 0.7947(2) 0.8678(2) 0.35598(14) 0.0310(8) Uani 1 1 d . . . . .
H22 H 0.765466 0.869262 0.384970 0.037 Uiso 1 1 calc R U . . .
C23 C 0.8579(3) 0.9767(2) 0.38555(16) 0.0419(10) Uani 1 1 d . . . . .
C24 C 0.7790(2) 0.6779(2) 0.33575(14) 0.0281(8) Uani 1 1 d . . . . .
C25 C 0.7782(2) 0.6184(2) 0.30618(13) 0.0282(8) Uani 1 1 d . . . . .
H25 H 0.744600 0.616636 0.279384 0.034 Uiso 1 1 calc R U . . .
C26 C 0.8247(2) 0.5613(2) 0.31424(14) 0.0289(8) Uani 1 1 d . . . . .
C27 C 0.8743(2) 0.5613(2) 0.35322(14) 0.0312(8) Uani 1 1 d . . . . .
H27 H 0.905105 0.521914 0.359425 0.037 Uiso 1 1 calc R U . . .
C28 C 0.8774(2) 0.6205(2) 0.38288(14) 0.0323(8) Uani 1 1 d . . . . .
C29 C 0.8321(2) 0.6775(2) 0.37359(14) 0.0317(8) Uani 1 1 d . . . . .
H29 H 0.837120 0.718133 0.393571 0.038 Uiso 1 1 calc R U . . .
C31 C 0.9282(3) 0.6239(2) 0.42589(16) 0.0414(10) Uani 1 1 d . . . . .
C30 C 0.8245(2) 0.5007(2) 0.27972(14) 0.0333(9) Uani 1 1 d . . . . .
C32 C 0.6673(2) 0.7405(2) 0.28466(13) 0.0277(8) Uani 1 1 d . . . . .
C33 C 0.6627(2) 0.7857(2) 0.24450(14) 0.0313(8) Uani 1 1 d . . . . .
H33 H 0.697981 0.822321 0.241288 0.038 Uiso 1 1 calc R U . . .
C34 C 0.6076(2) 0.7785(2) 0.20881(14) 0.0324(8) Uani 1 1 d . . . . .
C35 C 0.5548(2) 0.7263(2) 0.21198(14) 0.0342(9) Uani 1 1 d . . . . .
H35 H 0.517220 0.721746 0.187799 0.041 Uiso 1 1 calc R U . . .
C36 C 0.5586(2) 0.6805(2) 0.25188(15) 0.0319(8) Uani 1 1 d . . . . .
C37 C 0.6134(2) 0.6868(2) 0.28683(14) 0.0288(8) Uani 1 1 d . . . . .
H37 H 0.615017 0.654100 0.313149 0.035 Uiso 1 1 calc R U . . .
C38 C 0.6062(3) 0.8279(2) 0.16661(16) 0.0427(10) Uani 1 1 d . . . . .
C40 C 0.5019(2) 0.6240(2) 0.25486(16) 0.0357(9) Uani 1 1 d . . . . .
C39 C 0.6750(2) 0.75583(19) 0.37986(13) 0.0282(8) Uani 1 1 d . . . . .
C41 C 0.6249(2) 0.8120(2) 0.38327(14) 0.0327(8) Uani 1 1 d . . . . .
H41 H 0.623590 0.845587 0.357523 0.039 Uiso 1 1 calc R U . . .
C42 C 0.5774(2) 0.8200(2) 0.42289(15) 0.0356(9) Uani 1 1 d . . . . .
C43 C 0.5776(3) 0.7724(2) 0.46114(14) 0.0376(9) Uani 1 1 d . . . . .
H43 H 0.546215 0.778766 0.488780 0.045 Uiso 1 1 calc R U . . .
C44 C 0.6247(2) 0.7153(2) 0.45824(14) 0.0339(9) Uani 1 1 d . . . . .
C45 C 0.6727(2) 0.7081(2) 0.41828(13) 0.0318(8) Uani 1 1 d . . . . .
H45 H 0.705144 0.668957 0.417433 0.038 Uiso 1 1 calc R U . . .
C46 C 0.5226(3) 0.8794(3) 0.42491(17) 0.0519(13) Uani 1 1 d . . . . .
C47 C 0.6242(3) 0.6610(3) 0.49803(16) 0.0438(11) Uani 1 1 d . . . . .
C49 C 0.9228(3) 0.8695(2) 0.22514(17) 0.0423(10) Uani 1 1 d . . . . .
C1 C 0.8058(4) 0.7803(3) 0.5869(3) 0.077(2) Uani 1 1 d . . . . .
H1 H 0.764917 0.752551 0.602275 0.092 Uiso 1 1 calc R U . . .
C2 C 0.8186(5) 0.7639(4) 0.5339(3) 0.089(2) Uani 1 1 d . . . . .
H2A H 0.838138 0.715485 0.531620 0.107 Uiso 1 1 calc R U . . .
H2AB H 0.770169 0.764511 0.516951 0.107 Uiso 1 1 calc R U . . .
C3 C 0.8700(5) 0.8112(5) 0.5066(3) 0.097(3) Uani 1 1 d . . . . .
H3A H 0.921475 0.799073 0.515527 0.116 Uiso 1 1 calc R U . . .
H3AB H 0.864085 0.802619 0.470935 0.116 Uiso 1 1 calc R U . . .
C4 C 0.8581(4) 0.8864(4) 0.5162(2) 0.080(2) Uani 1 1 d . . . . .
H4 H 0.841892 0.913986 0.486931 0.096 Uiso 1 1 calc R U . . .
C5 C 0.8940(4) 0.9253(4) 0.5518(3) 0.0751(18) Uani 1 1 d . . . . .
H5 H 0.899672 0.976200 0.543704 0.090 Uiso 1 1 calc R U . . .
C6 C 0.9450(4) 0.8995(4) 0.5902(3) 0.081(2) Uani 1 1 d . . . . .
H6A H 0.996059 0.902178 0.577127 0.098 Uiso 1 1 calc R U . . .
H6AB H 0.942126 0.931907 0.618548 0.098 Uiso 1 1 calc R U . . .
C7 C 0.9326(4) 0.8275(4) 0.6084(3) 0.0772(18) Uani 1 1 d . . . . .
H7A H 0.961857 0.820863 0.638765 0.093 Uiso 1 1 calc R U . . .
H7AB H 0.951490 0.794050 0.583592 0.093 Uiso 1 1 calc R U . . .
C8 C 0.8520(4) 0.8096(4) 0.6193(2) 0.0736(18) Uani 1 1 d . . . . .
H8 H 0.840204 0.800759 0.654691 0.088 Uiso 1 1 calc R U . . .
C9 C 0.6827(4) 0.9143(4) 0.6652(2) 0.0775(19) Uani 1 1 d . . . . .
H9A H 0.659747 0.941663 0.692149 0.093 Uiso 1 1 calc R U . . .
H9AB H 0.694449 0.867239 0.678474 0.093 Uiso 1 1 calc R U . . .
C10 C 0.6266(3) 0.9058(4) 0.6251(2) 0.0672(16) Uani 1 1 d . . . . .
H10A H 0.601448 0.951375 0.620021 0.081 Uiso 1 1 calc R U . . .
H10B H 0.588761 0.871720 0.636089 0.081 Uiso 1 1 calc R U . . .
C11 C 0.6572(3) 0.8816(3) 0.5768(2) 0.0541(13) Uani 1 1 d . . . . .
H11 H 0.641072 0.833526 0.566766 0.065 Uiso 1 1 calc R U . . .
C12 C 0.6802(3) 0.9219(4) 0.5400(2) 0.0670(17) Uani 1 1 d . . . . .
H12 H 0.676999 0.899334 0.506881 0.080 Uiso 1 1 calc R U . . .
C13 C 0.6843(5) 1.0011(4) 0.5388(3) 0.089(2) Uani 1 1 d . . . . .
H13A H 0.636270 1.019503 0.526914 0.106 Uiso 1 1 calc R U . . .
H13B H 0.722530 1.015114 0.514641 0.106 Uiso 1 1 calc R U . . .
C14 C 0.7022(5) 1.0360(3) 0.5883(3) 0.089(2) Uani 1 1 d . . . . .
H14A H 0.716823 1.085235 0.582115 0.107 Uiso 1 1 calc R U . . .
H14B H 0.656587 1.036890 0.608422 0.107 Uiso 1 1 calc R U . . .
C15 C 0.7619(4) 1.0016(3) 0.6176(3) 0.076(2) Uani 1 1 d . . . . .
H15 H 0.807168 1.030967 0.622430 0.091 Uiso 1 1 calc R U . . .
C16 C 0.7533(4) 0.9492(4) 0.6512(2) 0.0737(18) Uani 1 1 d . . . . .
H16 H 0.792612 0.947547 0.677033 0.088 Uiso 1 1 calc R U . . .
F1A F 0.9350(4) 0.8052(3) 0.2054(2) 0.0507(14) Uani 0.624(7) 1 d D U P A 1
F2A F 0.9912(3) 0.8966(4) 0.2302(2) 0.0565(15) Uani 0.624(7) 1 d D U P A 1
F3A F 0.8893(4) 0.9078(5) 0.1919(2) 0.0551(15) Uani 0.624(7) 1 d D U P A 1
F1B F 0.8726(8) 0.8694(12) 0.1843(7) 0.0565(15) Uani 0.190(6) 1 d D . P A 2
F2B F 0.9651(11) 0.9257(9) 0.2181(6) 0.0507(14) Uani 0.190(6) 1 d D . P A 2
F3B F 0.9646(11) 0.8153(11) 0.2187(7) 0.0551(15) Uani 0.190(6) 1 d D . P A 2
F1C F 0.9047(11) 0.8195(11) 0.1945(8) 0.0565(15) Uani 0.187(7) 1 d D . P A 3
F2C F 0.9957(11) 0.8687(13) 0.2327(8) 0.0551(15) Uani 0.187(7) 1 d D . P A 3
F3C F 0.9126(12) 0.9331(9) 0.2003(7) 0.0507(14) Uani 0.187(7) 1 d D . P A 3
F16A F 0.5508(5) 0.8169(5) 0.1347(3) 0.0585(18) Uani 0.634(10) 1 d D U P B 1
F17A F 0.6689(4) 0.8295(5) 0.1413(3) 0.0545(16) Uani 0.634(10) 1 d D U P B 1
F18A F 0.5946(6) 0.8952(3) 0.1803(2) 0.0536(15) Uani 0.634(10) 1 d D U P B 1
F16B F 0.5624(15) 0.8774(14) 0.1699(9) 0.0545(16) Uani 0.145(7) 1 d D . P B 2
F17B F 0.6763(12) 0.8556(15) 0.1559(9) 0.0585(18) Uani 0.145(7) 1 d D . P B 2
F18B F 0.5923(17) 0.7907(10) 0.1244(7) 0.0536(15) Uani 0.145(7) 1 d D . P B 2
F16C F 0.6483(12) 0.8031(9) 0.1303(6) 0.0536(15) Uani 0.222(11) 1 d D . P B 3
F17C F 0.6310(13) 0.8940(9) 0.1784(6) 0.0585(18) Uani 0.222(11) 1 d D . P B 3
F18C F 0.5393(10) 0.8391(12) 0.1478(7) 0.0545(16) Uani 0.222(11) 1 d D . P B 3
F22A F 0.6779(5) 0.6671(5) 0.5298(3) 0.077(2) Uani 0.624(7) 1 d D U P A 1
F23A F 0.5624(5) 0.6607(5) 0.5255(3) 0.071(2) Uani 0.624(7) 1 d D U P A 1
F24A F 0.6278(6) 0.5956(3) 0.4814(2) 0.0666(18) Uani 0.624(7) 1 d D U P A 1
F22B F 0.5860(19) 0.6044(15) 0.4831(11) 0.077(2) Uani 0.190(6) 1 d D . P A 2
F23B F 0.6935(11) 0.6386(17) 0.5074(11) 0.071(2) Uani 0.190(6) 1 d D . P A 2
F24B F 0.596(2) 0.6843(12) 0.5376(8) 0.0666(18) Uani 0.190(6) 1 d D . P A 2
F22C F 0.636(2) 0.6957(10) 0.5417(7) 0.0666(18) Uani 0.187(7) 1 d D . P A 3
F23C F 0.6775(17) 0.6135(15) 0.4935(9) 0.071(2) Uani 0.187(7) 1 d D . P A 3
F24C F 0.5623(15) 0.6304(18) 0.5041(12) 0.077(2) Uani 0.187(7) 1 d D . P A 3

loop_
_atom_site_aniso_label
_atom_site_aniso_U_11
_atom_site_aniso_U_22
_atom_site_aniso_U_33
_atom_site_aniso_U_23
_atom_site_aniso_U_13
_atom_site_aniso_U_12
Cu1 0.0408(3) 0.0424(3) 0.0310(3) -0.0023(2) 0.0001(2) -0.0013(2)
B1 0.034(2) 0.029(2) 0.0213(18) 0.0009(16) -0.0013(17) -0.0017(18)
F4 0.101(2) 0.0347(14) 0.0530(17) 0.0031(13) 0.0026(17) -0.0199(15)
F5 0.074(2) 0.0646(19) 0.0522(17) -0.0065(15) -0.0280(16) -0.0085(16)
F6 0.0660(19) 0.0605(18) 0.0550(18) -0.0239(14) 0.0116(15) -0.0196(15)
F7 0.079(2) 0.0346(14) 0.0484(15) -0.0053(12) -0.0183(14) 0.0126(13)
F8 0.0369(13) 0.0392(13) 0.0448(14) -0.0069(11) -0.0024(11) -0.0098(10)
F9 0.0492(15) 0.0554(16) 0.0383(14) -0.0147(12) 0.0132(12) -0.0178(13)
F10 0.073(2) 0.0507(16) 0.0622(18) -0.0080(14) -0.0368(16) 0.0189(15)
F11 0.076(2) 0.112(3) 0.0309(14) -0.0046(16) -0.0148(15) 0.021(2)
F12 0.067(2) 0.0525(17) 0.078(2) -0.0033(15) -0.0409(17) -0.0101(15)
F13 0.0484(15) 0.0519(16) 0.0519(16) 0.0167(13) -0.0134(13) -0.0169(13)
F14 0.0613(18) 0.0527(16) 0.0545(17) -0.0186(14) 0.0033(14) -0.0185(14)
F15 0.0317(13) 0.0421(14) 0.081(2) 0.0009(14) -0.0111(13) -0.0001(11)
C17 0.0299(18) 0.0298(18) 0.0234(17) 0.0027(15) -0.0024(15) -0.0007(15)
C18 0.031(2) 0.0313(19) 0.0259(18) 0.0032(15) -0.0020(15) 0.0009(16)
F19 0.0517(16) 0.0510(16) 0.0461(15) 0.0034(12) 0.0074(13) 0.0098(13)
C19 0.0298(19) 0.038(2) 0.0301(19) 0.0062(17) -0.0016(16) 0.0033(16)
F20 0.164(4) 0.077(2) 0.058(2) -0.0255(19) -0.005(2) 0.054(3)
C20 0.032(2) 0.034(2) 0.038(2) 0.0083(17) -0.0040(17) -0.0038(17)
F21 0.061(2) 0.072(2) 0.139(4) 0.029(2) 0.047(2) 0.0154(18)
C21 0.037(2) 0.0304(19) 0.032(2) 0.0039(16) -0.0067(17) -0.0039(17)
C22 0.035(2) 0.034(2) 0.0235(17) 0.0032(15) -0.0022(15) -0.0055(16)
C23 0.051(3) 0.037(2) 0.037(2) 0.0059(18) -0.004(2) -0.014(2)
C24 0.0287(18) 0.0299(19) 0.0258(17) 0.0025(15) -0.0001(15) -0.0023(15)
C25 0.0285(18) 0.036(2) 0.0206(16) 0.0007(15) -0.0017(14) -0.0026(16)
C26 0.0297(19) 0.0306(19) 0.0263(18) 0.0021(15) 0.0013(15) -0.0025(15)
C27 0.033(2) 0.032(2) 0.0290(19) 0.0027(16) 0.0002(16) 0.0023(16)
C28 0.031(2) 0.038(2) 0.0276(19) 0.0010(16) -0.0031(16) 0.0000(16)
C29 0.035(2) 0.034(2) 0.0266(18) 0.0007(16) -0.0034(16) -0.0039(16)
C31 0.042(2) 0.044(2) 0.038(2) -0.0050(19) -0.0110(19) 0.0058(19)
C30 0.037(2) 0.033(2) 0.0291(19) -0.0002(16) 0.0021(17) -0.0045(17)
C32 0.0311(19) 0.0307(19) 0.0213(16) -0.0015(14) 0.0003(15) 0.0028(15)
C33 0.037(2) 0.031(2) 0.0256(18) -0.0021(15) -0.0021(16) -0.0022(16)
C34 0.041(2) 0.033(2) 0.0232(17) 0.0003(15) -0.0017(16) 0.0029(17)
C35 0.038(2) 0.038(2) 0.0270(19) -0.0054(16) -0.0071(16) 0.0002(17)
C36 0.0321(19) 0.0308(19) 0.0328(19) -0.0025(16) -0.0039(16) -0.0005(16)
C37 0.0304(19) 0.0298(19) 0.0262(18) 0.0015(15) -0.0031(15) 0.0007(15)
C38 0.053(3) 0.045(3) 0.030(2) 0.0018(19) -0.006(2) -0.004(2)
C40 0.034(2) 0.037(2) 0.036(2) -0.0007(17) -0.0069(17) -0.0046(17)
C39 0.034(2) 0.0278(18) 0.0229(17) -0.0022(14) -0.0045(15) -0.0076(15)
C41 0.044(2) 0.029(2) 0.0255(18) -0.0002(15) 0.0026(17) -0.0065(17)
C42 0.042(2) 0.034(2) 0.031(2) -0.0023(17) 0.0053(17) -0.0039(17)
C43 0.047(2) 0.043(2) 0.0232(18) -0.0028(17) 0.0041(17) -0.0114(19)
C44 0.043(2) 0.037(2) 0.0226(18) 0.0015(16) -0.0033(16) -0.0071(18)
C45 0.038(2) 0.035(2) 0.0225(17) 0.0004(16) -0.0033(16) -0.0038(17)
C46 0.076(4) 0.043(3) 0.037(2) 0.004(2) 0.021(2) 0.009(2)
C47 0.050(3) 0.053(3) 0.028(2) 0.0091(19) 0.0010(19) -0.003(2)
C49 0.041(2) 0.043(2) 0.043(2) 0.007(2) 0.006(2) -0.001(2)
C1 0.060(4) 0.055(3) 0.114(6) 0.022(4) -0.002(4) 0.000(3)
C2 0.090(5) 0.076(5) 0.102(6) -0.036(4) -0.007(5) 0.004(4)
C3 0.101(6) 0.121(7) 0.069(4) -0.039(4) 0.003(4) 0.016(5)
C4 0.088(5) 0.109(6) 0.042(3) 0.010(3) 0.022(3) 0.024(4)
C5 0.067(4) 0.079(4) 0.079(4) 0.017(4) 0.024(3) -0.009(3)
C6 0.050(3) 0.096(5) 0.098(5) -0.012(4) -0.003(3) -0.002(3)
C7 0.067(4) 0.083(5) 0.081(4) -0.012(4) -0.020(3) 0.009(3)
C8 0.075(4) 0.090(5) 0.056(3) 0.023(3) -0.006(3) 0.020(4)
C9 0.065(4) 0.127(6) 0.040(3) -0.003(3) 0.007(3) 0.002(4)
C10 0.062(4) 0.086(4) 0.054(3) 0.008(3) 0.007(3) -0.011(3)
C11 0.036(2) 0.067(3) 0.059(3) -0.009(3) -0.010(2) -0.008(2)
C12 0.060(3) 0.099(5) 0.042(3) -0.007(3) -0.013(3) 0.025(3)
C13 0.112(6) 0.080(5) 0.074(4) 0.030(4) 0.010(4) 0.043(4)
C14 0.106(6) 0.047(3) 0.114(6) -0.002(4) 0.032(5) 0.005(4)
C15 0.071(4) 0.050(3) 0.108(5) -0.037(4) 0.008(4) -0.010(3)
C16 0.066(4) 0.103(5) 0.052(3) -0.034(4) -0.001(3) -0.004(4)
F1A 0.055(3) 0.050(2) 0.047(3) -0.003(2) 0.016(2) 0.001(2)
F2A 0.038(2) 0.069(3) 0.063(3) 0.011(3) 0.011(2) -0.008(3)
F3A 0.056(3) 0.071(3) 0.039(2) 0.027(2) 0.006(2) 0.012(2)
F1B 0.038(2) 0.069(3) 0.063(3) 0.011(3) 0.011(2) -0.008(3)
F2B 0.055(3) 0.050(2) 0.047(3) -0.003(2) 0.016(2) 0.001(2)
F3B 0.056(3) 0.071(3) 0.039(2) 0.027(2) 0.006(2) 0.012(2)
F1C 0.038(2) 0.069(3) 0.063(3) 0.011(3) 0.011(2) -0.008(3)
F2C 0.056(3) 0.071(3) 0.039(2) 0.027(2) 0.006(2) 0.012(2)
F3C 0.055(3) 0.050(2) 0.047(3) -0.003(2) 0.016(2) 0.001(2)
F16A 0.070(3) 0.068(3) 0.037(3) 0.016(2) -0.032(2) -0.013(3)
F17A 0.061(3) 0.064(4) 0.039(3) 0.013(2) 0.012(2) 0.000(3)
F18A 0.077(4) 0.041(2) 0.043(2) 0.0122(18) -0.009(3) 0.001(3)
F16B 0.061(3) 0.064(4) 0.039(3) 0.013(2) 0.012(2) 0.000(3)
F17B 0.070(3) 0.068(3) 0.037(3) 0.016(2) -0.032(2) -0.013(3)
F18B 0.077(4) 0.041(2) 0.043(2) 0.0122(18) -0.009(3) 0.001(3)
F16C 0.077(4) 0.041(2) 0.043(2) 0.0122(18) -0.009(3) 0.001(3)
F17C 0.070(3) 0.068(3) 0.037(3) 0.016(2) -0.032(2) -0.013(3)
F18C 0.061(3) 0.064(4) 0.039(3) 0.013(2) 0.012(2) 0.000(3)
F22A 0.086(4) 0.089(4) 0.057(4) 0.031(3) -0.034(3) -0.022(4)
F23A 0.077(4) 0.082(5) 0.055(4) 0.035(3) 0.029(3) 0.016(3)
F24A 0.118(5) 0.040(2) 0.041(2) 0.0103(19) 0.014(3) -0.011(3)
F22B 0.086(4) 0.089(4) 0.057(4) 0.031(3) -0.034(3) -0.022(4)
F23B 0.077(4) 0.082(5) 0.055(4) 0.035(3) 0.029(3) 0.016(3)
F24B 0.118(5) 0.040(2) 0.041(2) 0.0103(19) 0.014(3) -0.011(3)
F22C 0.118(5) 0.040(2) 0.041(2) 0.0103(19) 0.014(3) -0.011(3)
F23C 0.077(4) 0.082(5) 0.055(4) 0.035(3) 0.029(3) 0.016(3)
F24C 0.086(4) 0.089(4) 0.057(4) 0.031(3) -0.034(3) -0.022(4)

loop_
_atom_type_symbol
_atom_type_description
_atom_type_scat_dispersion_real
_atom_type_scat_dispersion_imag
_atom_type_scat_source
C C 0.0033 0.0016 'International Tables Vol C Tables 4.2.6.8 and 6.1.1.4'
H H 0.0000 0.0000 'International Tables Vol C Tables 4.2.6.8 and 6.1.1.4'
B B 0.0013 0.0007 'International Tables Vol C Tables 4.2.6.8 and 6.1.1.4'
Cu Cu 0.3201 1.2651 'International Tables Vol C Tables 4.2.6.8 and 6.1.1.4'
F F 0.0171 0.0103 'International Tables Vol C Tables 4.2.6.8 and 6.1.1.4'

loop_
_geom_angle_atom_site_label_1
_geom_angle_atom_site_label_2
_geom_angle_atom_site_label_3
_geom_angle
_geom_angle_site_symmetry_1
_geom_angle_site_symmetry_3
_geom_angle_publ_flag
C16 Cu1 C12 97.6(2) . . ?
C16 Cu1 C5 114.5(3) . . ?
C12 Cu1 C5 120.1(3) . . ?
C16 Cu1 C1 116.4(3) . . ?
C12 Cu1 C1 113.7(3) . . ?
C5 Cu1 C1 95.9(3) . . ?
C16 Cu1 C4 149.4(3) . . ?
C12 Cu1 C4 96.5(2) . . ?
C5 Cu1 C4 35.8(3) . . ?
C1 Cu1 C4 81.8(3) . . ?
C16 Cu1 C15 35.4(3) . . ?
C12 Cu1 C15 83.2(3) . . ?
C5 Cu1 C15 94.8(3) . . ?
C1 Cu1 C15 151.2(3) . . ?
C4 Cu1 C15 120.8(3) . . ?
C16 Cu1 C11 82.3(2) . . ?
C12 Cu1 C11 34.1(2) . . ?
C5 Cu1 C11 153.6(2) . . ?
C1 Cu1 C11 94.0(2) . . ?
C4 Cu1 C11 122.7(2) . . ?
C15 Cu1 C11 88.0(2) . . ?
C16 Cu1 C8 94.8(3) . . ?
C12 Cu1 C8 146.6(3) . . ?
C5 Cu1 C8 81.7(3) . . ?
C1 Cu1 C8 34.2(2) . . ?
C4 Cu1 C8 88.1(2) . . ?
C15 Cu1 C8 122.4(3) . . ?
C11 Cu1 C8 118.7(2) . . ?
C24 B1 C32 112.6(3) . . ?
C24 B1 C17 105.1(3) . . ?
C32 B1 C17 112.3(3) . . ?
C24 B1 C39 109.3(3) . . ?
C32 B1 C39 105.1(3) . . ?
C17 B1 C39 112.6(3) . . ?
C22 C17 C18 115.9(3) . . ?
C22 C17 B1 125.1(3) . . ?
C18 C17 B1 118.9(3) . . ?
C19 C18 C17 122.6(4) . . ?
C19 C18 H18 118.7 . . ?
C17 C18 H18 118.7 . . ?
C20 C19 C18 120.4(4) . . ?
C20 C19 C49 118.9(4) . . ?
C18 C19 C49 120.5(4) . . ?
C21 C20 C19 118.2(4) . . ?
C21 C20 H20 120.9 . . ?
C19 C20 H20 120.9 . . ?
C20 C21 C22 121.1(4) . . ?
C20 C21 C23 119.2(4) . . ?
C22 C21 C23 119.7(4) . . ?
C17 C22 C21 121.7(4) . . ?
C17 C22 H22 119.1 . . ?
C21 C22 H22 119.1 . . ?
F5 C23 F6 105.9(4) . . ?
F5 C23 F4 105.8(4) . . ?
F6 C23 F4 105.7(4) . . ?
F5 C23 C21 112.5(4) . . ?
F6 C23 C21 113.4(4) . . ?
F4 C23 C21 112.9(4) . . ?
C25 C24 C29 115.2(4) . . ?
C25 C24 B1 126.8(3) . . ?
C29 C24 B1 117.9(3) . . ?
C24 C25 C26 122.7(3) . . ?
C24 C25 H25 118.7 . . ?
C26 C25 H25 118.6 . . ?
C27 C26 C25 120.7(4) . . ?
C27 C26 C30 118.9(4) . . ?
C25 C26 C30 120.4(3) . . ?
C26 C27 C28 118.0(4) . . ?
C26 C27 H27 121.0 . . ?
C28 C27 H27 121.0 . . ?
C29 C28 C27 120.6(4) . . ?
C29 C28 C31 118.3(4) . . ?
C27 C28 C31 121.1(4) . . ?
C28 C29 C24 122.7(4) . . ?
C28 C29 H29 118.6 . . ?
C24 C29 H29 118.6 . . ?
F10 C31 F11 106.5(4) . . ?
F10 C31 F12 106.2(4) . . ?
F11 C31 F12 104.9(4) . . ?
F10 C31 C28 114.3(4) . . ?
F11 C31 C28 112.0(4) . . ?
F12 C31 C28 112.3(4) . . ?
F7 C30 F9 105.6(3) . . ?
F7 C30 F8 106.7(3) . . ?
F9 C30 F8 105.4(3) . . ?
F7 C30 C26 113.5(3) . . ?
F9 C30 C26 112.1(3) . . ?
F8 C30 C26 112.9(3) . . ?
C33 C32 C37 116.0(3) . . ?
C33 C32 B1 125.6(3) . . ?
C37 C32 B1 118.3(3) . . ?
C32 C33 C34 121.8(4) . . ?
C32 C33 H33 119.1 . . ?
C34 C33 H33 119.1 . . ?
C35 C34 C33 121.3(4) . . ?
C35 C34 C38 119.6(4) . . ?
C33 C34 C38 119.1(4) . . ?
C34 C35 C36 117.8(4) . . ?
C34 C35 H35 121.1 . . ?
C36 C35 H35 121.1 . . ?
C37 C36 C35 121.2(4) . . ?
C37 C36 C40 121.3(4) . . ?
C35 C36 C40 117.5(4) . . ?
C36 C37 C32 122.0(3) . . ?
C36 C37 H37 119.0 . . ?
C32 C37 H37 119.0 . . ?
F18C C38 F16C 106.9(10) . . ?
F17A C38 F16A 107.8(5) . . ?
F17A C38 F18A 104.7(5) . . ?
F16A C38 F18A 102.2(5) . . ?
F16B C38 F18B 109.7(15) . . ?
F18C C38 F17C 103.9(10) . . ?
F16C C38 F17C 108.2(11) . . ?
F16B C38 F17B 107.9(15) . . ?
F18B C38 F17B 100.7(14) . . ?
F16B C38 C34 116.1(11) . . ?
F17A C38 C34 113.6(4) . . ?
F18C C38 C34 114.4(8) . . ?
F16C C38 C34 109.7(7) . . ?
F16A C38 C34 114.3(4) . . ?
F18A C38 C34 113.1(4) . . ?
F18B C38 C34 108.8(9) . . ?
F17C C38 C34 113.2(7) . . ?
F17B C38 C34 112.5(9) . . ?
F14 C40 F15 106.0(3) . . ?
F14 C40 F13 105.8(3) . . ?
F15 C40 F13 106.6(4) . . ?
F14 C40 C36 112.4(4) . . ?
F15 C40 C36 112.1(3) . . ?
F13 C40 C36 113.3(3) . . ?
C45 C39 C41 115.5(4) . . ?
C45 C39 B1 124.9(4) . . ?
C41 C39 B1 119.5(3) . . ?
C42 C41 C39 122.4(4) . . ?
C42 C41 H41 118.8 . . ?
C39 C41 H41 118.8 . . ?
C43 C42 C41 120.7(4) . . ?
C43 C42 C46 117.9(4) . . ?
C41 C42 C46 121.3(4) . . ?
C42 C43 C44 118.4(4) . . ?
C42 C43 H43 120.8 . . ?
C44 C43 H43 120.8 . . ?
C43 C44 C45 120.2(4) . . ?
C43 C44 C47 120.0(4) . . ?
C45 C44 C47 119.9(4) . . ?
C39 C45 C44 122.8(4) . . ?
C39 C45 H45 118.6 . . ?
C44 C45 H45 118.6 . . ?
F20 C46 F19 110.5(4) . . ?
F20 C46 F21 102.1(5) . . ?
F19 C46 F21 102.5(5) . . ?
F20 C46 C42 114.7(5) . . ?
F19 C46 C42 114.4(4) . . ?
F21 C46 C42 111.2(4) . . ?
F24C C47 F23C 109.7(16) . . ?
F22A C47 F24A 105.9(6) . . ?
F24B C47 F22B 109.3(15) . . ?
F22A C47 F23A 104.6(5) . . ?
F24A C47 F23A 103.1(5) . . ?
F24B C47 F23B 108.9(15) . . ?
F22B C47 F23B 106.3(14) . . ?
F24C C47 F22C 103.9(15) . . ?
F23C C47 F22C 107.4(15) . . ?
F24B C47 C44 111.8(10) . . ?
F24C C47 C44 114.5(10) . . ?
F22A C47 C44 114.4(4) . . ?
F23C C47 C44 113.6(9) . . ?
F24A C47 C44 113.7(4) . . ?
F22B C47 C44 109.8(10) . . ?
F23A C47 C44 114.1(4) . . ?
F23B C47 C44 110.6(9) . . ?
F22C C47 C44 106.9(8) . . ?
F3B C49 F2B 106.7(11) . . ?
F1C C49 F2C 109.7(13) . . ?
F3A C49 F2A 106.3(5) . . ?
F3A C49 F1A 107.7(5) . . ?
F2A C49 F1A 103.8(5) . . ?
F1C C49 F3C 106.9(12) . . ?
F2C C49 F3C 102.3(11) . . ?
F3B C49 F1B 105.3(12) . . ?
F2B C49 F1B 104.6(10) . . ?
F3B C49 C19 113.2(8) . . ?
F1C C49 C19 113.4(8) . . ?
F3A C49 C19 111.8(4) . . ?
F2B C49 C19 116.2(7) . . ?
F2C C49 C19 112.0(10) . . ?
F2A C49 C19 113.2(5) . . ?
F1A C49 C19 113.4(4) . . ?
F3C C49 C19 111.8(8) . . ?
F1B C49 C19 109.9(7) . . ?
C8 C1 C2 128.9(7) . . ?
C8 C1 Cu1 75.2(4) . . ?
C2 C1 Cu1 100.1(4) . . ?
C8 C1 H1 114.0 . . ?
C2 C1 H1 114.0 . . ?
Cu1 C1 H1 114.0 . . ?
C3 C2 C1 116.8(6) . . ?
C3 C2 H2A 108.1 . . ?
C1 C2 H2A 108.1 . . ?
C3 C2 H2AB 108.1 . . ?
C1 C2 H2AB 108.1 . . ?
H2A C2 H2AB 107.3 . . ?
C4 C3 C2 114.2(6) . . ?
C4 C3 H3A 108.7 . . ?
C2 C3 H3A 108.7 . . ?
C4 C3 H3AB 108.7 . . ?
C2 C3 H3AB 108.7 . . ?
H3A C3 H3AB 107.6 . . ?
C5 C4 C3 125.5(7) . . ?
C5 C4 Cu1 71.6(3) . . ?
C3 C4 Cu1 107.9(5) . . ?
C5 C4 H4 114.4 . . ?
C3 C4 H4 114.4 . . ?
Cu1 C4 H4 114.4 . . ?
C4 C5 C6 127.5(7) . . ?
C4 C5 Cu1 72.6(4) . . ?
C6 C5 Cu1 102.5(4) . . ?
C4 C5 H5 114.5 . . ?
C6 C5 H5 114.5 . . ?
Cu1 C5 H5 114.5 . . ?
C7 C6 C5 116.9(6) . . ?
C7 C6 H6A 108.1 . . ?
C5 C6 H6A 108.1 . . ?
C7 C6 H6AB 108.1 . . ?
C5 C6 H6AB 108.1 . . ?
H6A C6 H6AB 107.3 . . ?
C6 C7 C8 114.8(6) . . ?
C6 C7 H7A 108.6 . . ?
C8 C7 H7A 108.6 . . ?
C6 C7 H7AB 108.6 . . ?
C8 C7 H7AB 108.6 . . ?
H7A C7 H7AB 107.5 . . ?
C1 C8 C7 124.1(6) . . ?
C1 C8 Cu1 70.7(4) . . ?
C7 C8 Cu1 105.7(4) . . ?
C1 C8 H8 115.5 . . ?
C7 C8 H8 115.5 . . ?
Cu1 C8 H8 115.5 . . ?
C16 C9 C10 116.1(5) . . ?
C16 C9 H9A 108.3 . . ?
C10 C9 H9A 108.3 . . ?
C16 C9 H9AB 108.3 . . ?
C10 C9 H9AB 108.3 . . ?
H9A C9 H9AB 107.4 . . ?
C9 C10 C11 115.0(5) . . ?
C9 C10 H10A 108.5 . . ?
C11 C10 H10A 108.5 . . ?
C9 C10 H10B 108.5 . . ?
C11 C10 H10B 108.5 . . ?
H10A C10 H10B 107.5 . . ?
C12 C11 C10 126.7(6) . . ?
C12 C11 Cu1 70.6(3) . . ?
C10 C11 Cu1 106.0(3) . . ?
C12 C11 H11 114.5 . . ?
C10 C11 H11 114.5 . . ?
Cu1 C11 H11 114.5 . . ?
C11 C12 C13 127.5(6) . . ?
C11 C12 Cu1 75.3(3) . . ?
C13 C12 Cu1 101.1(4) . . ?
C11 C12 H12 114.4 . . ?
C13 C12 H12 114.4 . . ?
Cu1 C12 H12 114.4 . . ?
C12 C13 C14 115.0(5) . . ?
C12 C13 H13A 108.5 . . ?
C14 C13 H13A 108.5 . . ?
C12 C13 H13B 108.5 . . ?
C14 C13 H13B 108.5 . . ?
H13A C13 H13B 107.5 . . ?
C15 C14 C13 115.5(6) . . ?
C15 C14 H14A 108.4 . . ?
C13 C14 H14A 108.4 . . ?
C15 C14 H14B 108.4 . . ?
C13 C14 H14B 108.4 . . ?
H14A C14 H14B 107.5 . . ?
C16 C15 C14 126.7(6) . . ?
C16 C15 Cu1 69.8(3) . . ?
C14 C15 Cu1 106.4(4) . . ?
C16 C15 H15 114.6 . . ?
C14 C15 H15 114.6 . . ?
Cu1 C15 H15 114.6 . . ?
C15 C16 C9 126.6(7) . . ?
C15 C16 Cu1 74.8(3) . . ?
C9 C16 Cu1 102.8(4) . . ?
C15 C16 H16 114.5 . . ?
C9 C16 H16 114.5 . . ?
Cu1 C16 H16 114.5 . . ?

loop_
_geom_bond_atom_site_label_1
_geom_bond_atom_site_label_2
_geom_bond_distance
_geom_bond_site_symmetry_2
_geom_bond_publ_flag
Cu1 C16 2.207(5) . ?
Cu1 C12 2.237(5) . ?
Cu1 C5 2.241(6) . ?
Cu1 C1 2.247(6) . ?
Cu1 C4 2.254(6) . ?
Cu1 C15 2.270(6) . ?
Cu1 C11 2.294(5) . ?
Cu1 C8 2.302(6) . ?
B1 C24 1.638(6) . ?
B1 C32 1.640(5) . ?
B1 C17 1.645(6) . ?
B1 C39 1.649(6) . ?
F4 C23 1.336(5) . ?
F5 C23 1.335(5) . ?
F6 C23 1.336(6) . ?
F7 C30 1.339(5) . ?
F8 C30 1.345(5) . ?
F9 C30 1.343(5) . ?
F10 C31 1.330(5) . ?
F11 C31 1.332(6) . ?
F12 C31 1.342(6) . ?
F13 C40 1.343(5) . ?
F14 C40 1.337(5) . ?
F15 C40 1.338(5) . ?
C17 C22 1.394(5) . ?
C17 C18 1.400(5) . ?
C18 C19 1.387(6) . ?
C18 H18 0.9500 . ?
F19 C46 1.319(5) . ?
C19 C20 1.386(6) . ?
C19 C49 1.494(6) . ?
F20 C46 1.287(6) . ?
C20 C21 1.378(6) . ?
C20 H20 0.9500 . ?
F21 C46 1.379(7) . ?
C21 C22 1.397(5) . ?
C21 C23 1.498(6) . ?
C22 H22 0.9500 . ?
C24 C25 1.391(5) . ?
C24 C29 1.408(5) . ?
C25 C26 1.393(5) . ?
C25 H25 0.9500 . ?
C26 C27 1.389(5) . ?
C26 C30 1.489(5) . ?
C27 C28 1.390(6) . ?
C27 H27 0.9500 . ?
C28 C29 1.384(6) . ?
C28 C31 1.489(6) . ?
C29 H29 0.9500 . ?
C32 C33 1.394(5) . ?
C32 C37 1.415(5) . ?
C33 C34 1.398(5) . ?
C33 H33 0.9500 . ?
C34 C35 1.381(6) . ?
C34 C38 1.486(6) . ?
C35 C36 1.395(6) . ?
C35 H35 0.9500 . ?
C36 C37 1.379(5) . ?
C36 C40 1.489(6) . ?
C37 H37 0.9500 . ?
C38 F16B 1.23(2) . ?
C38 F17A 1.326(7) . ?
C38 F18C 1.331(19) . ?
C38 F16C 1.334(16) . ?
C38 F16A 1.343(7) . ?
C38 F18A 1.351(7) . ?
C38 F18B 1.37(2) . ?
C38 F17C 1.374(17) . ?
C38 F17B 1.40(2) . ?
C39 C45 1.386(5) . ?
C39 C41 1.405(6) . ?
C41 C42 1.388(6) . ?
C41 H41 0.9500 . ?
C42 C43 1.381(6) . ?
C42 C46 1.505(7) . ?
C43 C44 1.385(6) . ?
C43 H43 0.9500 . ?
C44 C45 1.399(6) . ?
C44 C47 1.498(6) . ?
C45 H45 0.9500 . ?
C47 F24B 1.27(2) . ?
C47 F24C 1.27(2) . ?
C47 F22A 1.305(7) . ?
C47 F23C 1.33(2) . ?
C47 F24A 1.327(7) . ?
C47 F22B 1.34(2) . ?
C47 F23A 1.345(7) . ?
C47 F23B 1.35(2) . ?
C47 F22C 1.376(19) . ?
C49 F3B 1.292(18) . ?
C49 F1C 1.309(19) . ?
C49 F3A 1.312(6) . ?
C49 F2B 1.330(16) . ?
C49 F2C 1.33(2) . ?
C49 F2A 1.347(7) . ?
C49 F1A 1.356(7) . ?
C49 F3C 1.400(18) . ?
C49 F1B 1.435(17) . ?
C1 C8 1.338(9) . ?
C1 C2 1.494(10) . ?
C1 H1 1.0000 . ?
C2 C3 1.493(11) . ?
C2 H2A 0.9900 . ?
C2 H2AB 0.9900 . ?
C3 C4 1.471(10) . ?
C3 H3A 0.9900 . ?
C3 H3AB 0.9900 . ?
C4 C5 1.382(10) . ?
C4 H4 1.0000 . ?
C5 C6 1.478(10) . ?
C5 H5 1.0000 . ?
C6 C7 1.476(10) . ?
C6 H6A 0.9900 . ?
C6 H6AB 0.9900 . ?
C7 C8 1.525(10) . ?
C7 H7A 0.9900 . ?
C7 H7AB 0.9900 . ?
C8 H8 1.0000 . ?
C9 C16 1.491(9) . ?
C9 C10 1.499(8) . ?
C9 H9A 0.9900 . ?
C9 H9AB 0.9900 . ?
C10 C11 1.499(8) . ?
C10 H10A 0.9900 . ?
C10 H10B 0.9900 . ?
C11 C12 1.330(8) . ?
C11 H11 1.0000 . ?
C12 C13 1.513(10) . ?
C12 H12 1.0000 . ?
C13 C14 1.539(11) . ?
C13 H13A 0.9900 . ?
C13 H13B 0.9900 . ?
C14 C15 1.492(11) . ?
C14 H14A 0.9900 . ?
C14 H14B 0.9900 . ?
C15 C16 1.363(10) . ?
C15 H15 1.0000 . ?
C16 H16 1.0000 . ?

loop_
_geom_torsion_atom_site_label_1
_geom_torsion_atom_site_label_2
_geom_torsion_atom_site_label_3
_geom_torsion_atom_site_label_4
_geom_torsion
_geom_torsion_site_symmetry_1
_geom_torsion_site_symmetry_2
_geom_torsion_site_symmetry_3
_geom_torsion_site_symmetry_4
_geom_torsion_publ_flag
C24 B1 C17 C22 -113.3(4) . . . . ?
C32 B1 C17 C22 124.0(4) . . . . ?
C39 B1 C17 C22 5.6(5) . . . . ?
C24 B1 C17 C18 63.7(4) . . . . ?
C32 B1 C17 C18 -59.0(4) . . . . ?
C39 B1 C17 C18 -177.4(3) . . . . ?
C22 C17 C18 C19 -1.2(6) . . . . ?
B1 C17 C18 C19 -178.4(3) . . . . ?
C17 C18 C19 C20 1.3(6) . . . . ?
C17 C18 C19 C49 -175.0(4) . . . . ?
C18 C19 C20 C21 -0.1(6) . . . . ?
C49 C19 C20 C21 176.2(4) . . . . ?
C19 C20 C21 C22 -1.1(6) . . . . ?
C19 C20 C21 C23 178.5(4) . . . . ?
C18 C17 C22 C21 0.0(6) . . . . ?
B1 C17 C22 C21 177.0(4) . . . . ?
C20 C21 C22 C17 1.1(6) . . . . ?
C23 C21 C22 C17 -178.4(4) . . . . ?
C20 C21 C23 F5 -83.6(5) . . . . ?
C22 C21 C23 F5 96.0(5) . . . . ?
C20 C21 C23 F6 156.2(4) . . . . ?
C22 C21 C23 F6 -24.2(6) . . . . ?
C20 C21 C23 F4 36.0(6) . . . . ?
C22 C21 C23 F4 -144.4(4) . . . . ?
C32 B1 C24 C25 1.3(5) . . . . ?
C17 B1 C24 C25 -121.2(4) . . . . ?
C39 B1 C24 C25 117.7(4) . . . . ?
C32 B1 C24 C29 180.0(3) . . . . ?
C17 B1 C24 C29 57.4(4) . . . . ?
C39 B1 C24 C29 -63.7(4) . . . . ?
C29 C24 C25 C26 2.2(5) . . . . ?
B1 C24 C25 C26 -179.1(4) . . . . ?
C24 C25 C26 C27 0.6(6) . . . . ?
C24 C25 C26 C30 -176.4(4) . . . . ?
C25 C26 C27 C28 -1.8(6) . . . . ?
C30 C26 C27 C28 175.3(4) . . . . ?
C26 C27 C28 C29 0.1(6) . . . . ?
C26 C27 C28 C31 178.9(4) . . . . ?
C27 C28 C29 C24 2.8(6) . . . . ?
C31 C28 C29 C24 -176.0(4) . . . . ?
C25 C24 C29 C28 -3.9(6) . . . . ?
B1 C24 C29 C28 177.3(4) . . . . ?
C29 C28 C31 F10 -178.4(4) . . . . ?
C27 C28 C31 F10 2.8(6) . . . . ?
C29 C28 C31 F11 60.4(5) . . . . ?
C27 C28 C31 F11 -118.4(4) . . . . ?
C29 C28 C31 F12 -57.3(5) . . . . ?
C27 C28 C31 F12 123.8(4) . . . . ?
C27 C26 C30 F7 25.0(5) . . . . ?
C25 C26 C30 F7 -157.9(4) . . . . ?
C27 C26 C30 F9 -94.5(4) . . . . ?
C25 C26 C30 F9 82.6(5) . . . . ?
C27 C26 C30 F8 146.6(3) . . . . ?
C25 C26 C30 F8 -36.3(5) . . . . ?
C24 B1 C32 C33 -120.8(4) . . . . ?
C17 B1 C32 C33 -2.3(5) . . . . ?
C39 B1 C32 C33 120.4(4) . . . . ?
C24 B1 C32 C37 62.8(4) . . . . ?
C17 B1 C32 C37 -178.7(3) . . . . ?
C39 B1 C32 C37 -56.0(4) . . . . ?
C37 C32 C33 C34 0.5(6) . . . . ?
B1 C32 C33 C34 -175.9(4) . . . . ?
C32 C33 C34 C35 0.4(6) . . . . ?
C32 C33 C34 C38 -179.4(4) . . . . ?
C33 C34 C35 C36 -0.4(6) . . . . ?
C38 C34 C35 C36 179.3(4) . . . . ?
C34 C35 C36 C37 -0.4(6) . . . . ?
C34 C35 C36 C40 -179.5(4) . . . . ?
C35 C36 C37 C32 1.4(6) . . . . ?
C40 C36 C37 C32 -179.6(4) . . . . ?
C33 C32 C37 C36 -1.4(6) . . . . ?
B1 C32 C37 C36 175.4(4) . . . . ?
C35 C34 C38 F16B 81.6(19) . . . . ?
C33 C34 C38 F16B -98.7(19) . . . . ?
C35 C34 C38 F17A -123.5(7) . . . . ?
C33 C34 C38 F17A 56.2(7) . . . . ?
C35 C34 C38 F18C 28.9(13) . . . . ?
C33 C34 C38 F18C -151.4(12) . . . . ?
C35 C34 C38 F16C -91.3(12) . . . . ?
C33 C34 C38 F16C 88.5(12) . . . . ?
C35 C34 C38 F16A 0.8(8) . . . . ?
C33 C34 C38 F16A -179.5(7) . . . . ?
C35 C34 C38 F18A 117.2(7) . . . . ?
C33 C34 C38 F18A -63.0(7) . . . . ?
C35 C34 C38 F18B -42.7(15) . . . . ?
C33 C34 C38 F18B 137.0(15) . . . . ?
C35 C34 C38 F17C 147.7(13) . . . . ?
C33 C34 C38 F17C -32.5(13) . . . . ?
C35 C34 C38 F17B -153.4(14) . . . . ?
C33 C34 C38 F17B 26.3(15) . . . . ?
C37 C36 C40 F14 -117.3(4) . . . . ?
C35 C36 C40 F14 61.8(5) . . . . ?
C37 C36 C40 F15 123.3(4) . . . . ?
C35 C36 C40 F15 -57.6(5) . . . . ?
C37 C36 C40 F13 2.6(6) . . . . ?
C35 C36 C40 F13 -178.3(4) . . . . ?
C24 B1 C39 C45 -5.0(5) . . . . ?
C32 B1 C39 C45 116.1(4) . . . . ?
C17 B1 C39 C45 -121.4(4) . . . . ?
C24 B1 C39 C41 -179.7(3) . . . . ?
C32 B1 C39 C41 -58.7(4) . . . . ?
C17 B1 C39 C41 63.9(4) . . . . ?
C45 C39 C41 C42 1.3(6) . . . . ?
B1 C39 C41 C42 176.5(4) . . . . ?
C39 C41 C42 C43 0.1(6) . . . . ?
C39 C41 C42 C46 -178.1(4) . . . . ?
C41 C42 C43 C44 -2.1(6) . . . . ?
C46 C42 C43 C44 176.2(4) . . . . ?
C42 C43 C44 C45 2.6(6) . . . . ?
C42 C43 C44 C47 -177.5(4) . . . . ?
C41 C39 C45 C44 -0.8(6) . . . . ?
B1 C39 C45 C44 -175.7(4) . . . . ?
C43 C44 C45 C39 -1.2(6) . . . . ?
C47 C44 C45 C39 178.9(4) . . . . ?
C43 C42 C46 F20 58.0(6) . . . . ?
C41 C42 C46 F20 -123.7(5) . . . . ?
C43 C42 C46 F19 -172.8(4) . . . . ?
C41 C42 C46 F19 5.5(7) . . . . ?
C43 C42 C46 F21 -57.2(6) . . . . ?
C41 C42 C46 F21 121.0(5) . . . . ?
C43 C44 C47 F24B -20(2) . . . . ?
C45 C44 C47 F24B 160(2) . . . . ?
C43 C44 C47 F24C 60(2) . . . . ?
C45 C44 C47 F24C -120(2) . . . . ?
C43 C44 C47 F22A -100.4(8) . . . . ?
C45 C44 C47 F22A 79.5(8) . . . . ?
C43 C44 C47 F23C -172.9(19) . . . . ?
C45 C44 C47 F23C 7.0(19) . . . . ?
C43 C44 C47 F24A 137.8(7) . . . . ?
C45 C44 C47 F24A -42.3(8) . . . . ?
C43 C44 C47 F22B 102(2) . . . . ?
C45 C44 C47 F22B -79(2) . . . . ?
C43 C44 C47 F23A 19.9(8) . . . . ?
C45 C44 C47 F23A -160.2(7) . . . . ?
C43 C44 C47 F23B -141.4(18) . . . . ?
C45 C44 C47 F23B 38.5(18) . . . . ?
C43 C44 C47 F22C -54.5(17) . . . . ?
C45 C44 C47 F22C 125.4(17) . . . . ?
C20 C19 C49 F3B 121.2(12) . . . . ?
C18 C19 C49 F3B -62.5(13) . . . . ?
C20 C19 C49 F1C -174.6(12) . . . . ?
C18 C19 C49 F1C 1.7(13) . . . . ?
C20 C19 C49 F3A -84.8(7) . . . . ?
C18 C19 C49 F3A 91.5(7) . . . . ?
C20 C19 C49 F2B -2.9(12) . . . . ?
C18 C19 C49 F2B 173.4(11) . . . . ?
C20 C19 C49 F2C 60.5(12) . . . . ?
C18 C19 C49 F2C -123.1(12) . . . . ?
C20 C19 C49 F2A 35.3(7) . . . . ?
C18 C19 C49 F2A -148.4(5) . . . . ?
C20 C19 C49 F1A 153.2(5) . . . . ?
C18 C19 C49 F1A -30.4(7) . . . . ?
C20 C19 C49 F3C -53.6(12) . . . . ?
C18 C19 C49 F3C 122.7(11) . . . . ?
C20 C19 C49 F1B -121.4(10) . . . . ?
C18 C19 C49 F1B 54.9(11) . . . . ?
C8 C1 C2 C3 -31.0(11) . . . . ?
Cu1 C1 C2 C3 48.0(8) . . . . ?
C1 C2 C3 C4 -44.3(10) . . . . ?
C2 C3 C4 C5 92.4(9) . . . . ?
C2 C3 C4 Cu1 12.6(8) . . . . ?
C3 C4 C5 C6 -6.6(11) . . . . ?
Cu1 C4 C5 C6 92.6(6) . . . . ?
C3 C4 C5 Cu1 -99.2(7) . . . . ?
C4 C5 C6 C7 -30.2(10) . . . . ?
Cu1 C5 C6 C7 47.3(7) . . . . ?
C5 C6 C7 C8 -45.0(9) . . . . ?
C2 C1 C8 C7 -5.2(11) . . . . ?
Cu1 C1 C8 C7 -96.3(6) . . . . ?
C2 C1 C8 Cu1 91.1(7) . . . . ?
C6 C7 C8 C1 92.1(8) . . . . ?
C6 C7 C8 Cu1 15.1(7) . . . . ?
C16 C9 C10 C11 43.5(9) . . . . ?
C9 C10 C11 C12 -91.8(8) . . . . ?
C9 C10 C11 Cu1 -14.4(7) . . . . ?
C10 C11 C12 C13 3.0(10) . . . . ?
Cu1 C11 C12 C13 -92.8(7) . . . . ?
C10 C11 C12 Cu1 95.9(5) . . . . ?
C11 C12 C13 C14 33.0(10) . . . . ?
Cu1 C12 C13 C14 -46.8(7) . . . . ?
C12 C13 C14 C15 43.1(10) . . . . ?
C13 C14 C15 C16 -89.1(9) . . . . ?
C13 C14 C15 Cu1 -12.4(8) . . . . ?
C14 C15 C16 C9 1.0(11) . . . . ?
Cu1 C15 C16 C9 -94.8(6) . . . . ?
C14 C15 C16 Cu1 95.8(6) . . . . ?
C10 C9 C16 C15 34.2(10) . . . . ?
C10 C9 C16 Cu1 -46.2(7) . . . . ?
